data_2203092
loop_
_publ_author_name
'Hui Wu'
'Daqing Shi'
'Chunling Shi'
'Juxian Wang'
'Xiangshan Wang'
'Hongwen Hu'
'Kaibei Yu'

_publ_section_title
;
 5,5-Dimethyl-2,3-diphenyl-5,6-dihydroimidazo[1,2-<i>c</i>]quinazoline
;
_journal_issue 1
_journal_name_full 'Acta Crystallographica Section E'
_journal_page_first o9
_journal_page_last o11
_journal_paper_doi 10.1107/S1600536803027089
_journal_volume 60
_journal_year 2004
_chemical_formula_iupac 'C24 H21 N3'
_chemical_formula_moiety 'C24 H21 N3'
_chemical_formula_sum 'C24 H21 N3'
_chemical_formula_weight 351.44
_chemical_melting_point .513E-305
_chemical_name_systematic
;
5,5-dimethyl-8,9-methylenedioxyl-2,3-diphenyl-
5,6-dihydroimidazo[1,2-c]quinazoline
;
_space_group_IT_number 14
_symmetry_cell_setting monoclinic
_symmetry_space_group_name_Hall '-P 2ybc'
_symmetry_space_group_name_H-M 'P 1 21/c 1'
_atom_sites_solution_hydrogens geom
_atom_sites_solution_primary direct
_atom_sites_solution_secondary difmap
_cell_angle_alpha 90.00
_cell_angle_beta 94.320(10)
_cell_angle_gamma 90.00
_cell_formula_units_Z 4
_cell_length_a 8.1400(10)
_cell_length_b 18.522(2)
_cell_length_c 12.963(2)
_cell_measurement_reflns_used 35
_cell_measurement_temperature 296(2)
_cell_measurement_theta_max 14.81
_cell_measurement_theta_min 3.84
_cell_volume 1948.9(4)
_computing_cell_refinement XSCANS
_computing_data_collection 'XSCANS (Siemens, 1994)'
_computing_data_reduction 'SHELXTL (Sheldrick, 1997)'
_computing_molecular_graphics SHELXTL
_computing_publication_material SHELXTL
_computing_structure_refinement SHELXTL
_computing_structure_solution SHELXTL
_diffrn_ambient_temperature 296(2)
_diffrn_measured_fraction_theta_full 1.000
_diffrn_measured_fraction_theta_max 1.000
_diffrn_measurement_device_type 'Siemens P4'
_diffrn_measurement_method \w
_diffrn_radiation_monochromator graphite
_diffrn_radiation_source 'normal-focus sealed tube'
_diffrn_radiation_type MoK\a
_diffrn_radiation_wavelength 0.71073
_diffrn_reflns_av_R_equivalents 0.0099
_diffrn_reflns_av_sigmaI/netI 0.0411
_diffrn_reflns_limit_h_max 9
_diffrn_reflns_limit_h_min 0
_diffrn_reflns_limit_k_max 22
_diffrn_reflns_limit_k_min 0
_diffrn_reflns_limit_l_max 15
_diffrn_reflns_limit_l_min -15
_diffrn_reflns_number 4071
_diffrn_reflns_theta_full 25.25
_diffrn_reflns_theta_max 25.25
_diffrn_reflns_theta_min 1.92
_diffrn_standards_decay_% 3.24
_diffrn_standards_interval_count 97
_diffrn_standards_number 3
_exptl_absorpt_coefficient_mu 0.071
_exptl_absorpt_correction_type none
_exptl_crystal_colour colorless
_exptl_crystal_density_diffrn 1.198
_exptl_crystal_density_method 'not measured'
_exptl_crystal_description block
_exptl_crystal_F_000 744
_exptl_crystal_size_max 0.58
_exptl_crystal_size_mid 0.56
_exptl_crystal_size_min 0.50
_refine_diff_density_max 0.159
_refine_diff_density_min -0.163
_refine_ls_extinction_coef 0.0177(15)
_refine_ls_extinction_expression Fc^*^=kFc[1+0.001xFc^2^\l^3^/sin(2\q)]^-1/4^
_refine_ls_extinction_method SHELXTL
_refine_ls_goodness_of_fit_ref 0.962
_refine_ls_hydrogen_treatment mixed
_refine_ls_matrix_type full
_refine_ls_number_parameters 251
_refine_ls_number_reflns 3527
_refine_ls_number_restraints 0
_refine_ls_restrained_S_all 0.962
_refine_ls_R_factor_all 0.0697
_refine_ls_R_factor_gt 0.0388
_refine_ls_shift/su_max 0.000
_refine_ls_shift/su_mean 0.000
_refine_ls_structure_factor_coef Fsqd
_refine_ls_weighting_details 'calc w = 1/[\s^2^(Fo^2^)+(0.0558P)^2^] where P = (Fo^2^+2Fc^2^)/3'
_refine_ls_weighting_scheme calc
_refine_ls_wR_factor_gt 0.1014
_refine_ls_wR_factor_ref 0.1082
_reflns_number_gt 2148
_reflns_number_total 3527
_reflns_threshold_expression I>2\s(I)
_cod_data_source_file ob6321.cif
_cod_data_source_block I
_cod_original_cell_volume 1948.8(3)
_cod_original_sg_symbol_H-M 'P 21/c'
_cod_database_code 2203092
_cod_database_fobs_code 2203092

loop_
_symmetry_equiv_pos_as_xyz
'x, y, z'
'-x, y+1/2, -z+1/2'
'-x, -y, -z'
'x, -y-1/2, z-1/2'

loop_
_atom_site_label
_atom_site_fract_x
_atom_site_fract_y
_atom_site_fract_z
_atom_site_U_iso_or_equiv
_atom_site_adp_type
_atom_site_calc_flag
_atom_site_refinement_flags
_atom_site_occupancy
_atom_site_type_symbol
N1 0.68676(18) 0.76901(9) 0.40199(11) 0.0526(4) Uani d . 1 N
N2 0.54749(16) 0.69878(7) 0.51846(9) 0.0427(4) Uani d . 1 N
N3 0.65752(17) 0.67007(8) 0.67590(10) 0.0473(4) Uani d . 1 N
C1 0.7906(2) 0.76864(10) 0.57961(12) 0.0468(4) Uani d . 1 C
C2 0.9028(2) 0.79347(11) 0.65836(14) 0.0593(5) Uani d . 1 C
H2 0.8999 0.7750 0.7249 0.071 Uiso calc R 1 H
C3 1.0181(2) 0.84522(12) 0.63814(16) 0.0671(6) Uani d . 1 C
H3 1.0919 0.8621 0.6909 0.081 Uiso calc R 1 H
C4 1.0228(2) 0.87178(12) 0.53895(16) 0.0677(6) Uani d . 1 C
H4 1.1017 0.9060 0.5252 0.081 Uiso calc R 1 H
C5 0.9128(2) 0.84847(11) 0.45992(15) 0.0601(5) Uani d . 1 C
H5 0.9178 0.8670 0.3936 0.072 Uiso calc R 1 H
C6 0.7943(2) 0.79720(10) 0.47953(12) 0.0477(4) Uani d . 1 C
C7 0.5231(2) 0.74503(10) 0.42435(12) 0.0512(5) Uani d . 1 C
C8 0.6704(2) 0.71227(9) 0.59429(12) 0.0435(4) Uani d . 1 C
C9 0.5176(2) 0.62920(9) 0.65247(12) 0.0449(4) Uani d . 1 C
C10 0.4463(2) 0.64635(9) 0.55663(12) 0.0426(4) Uani d . 1 C
C11 0.4641(2) 0.57520(10) 0.72717(12) 0.0515(5) Uani d . 1 C
C12 0.5793(3) 0.53855(11) 0.79079(13) 0.0690(6) Uani d . 1 C
H12 0.6908 0.5478 0.7865 0.083 Uiso calc R 1 H
C13 0.5298(4) 0.48780(13) 0.86136(17) 0.0882(8) Uani d . 1 C
H13 0.6086 0.4627 0.9028 0.106 Uiso calc R 1 H
C14 0.3653(4) 0.47466(13) 0.87008(17) 0.0935(8) Uani d . 1 C
H14 0.3329 0.4406 0.9172 0.112 Uiso calc R 1 H
C15 0.2498(3) 0.51163(13) 0.80955(15) 0.0848(8) Uani d . 1 C
H15 0.1384 0.5035 0.8163 0.102 Uiso calc R 1 H
C16 0.2983(3) 0.56143(11) 0.73785(14) 0.0693(6) Uani d . 1 C
H16 0.2187 0.5860 0.6963 0.083 Uiso calc R 1 H
C17 0.2937(2) 0.61819(9) 0.50113(11) 0.0436(4) Uani d . 1 C
C18 0.1465(2) 0.65463(10) 0.50433(14) 0.0554(5) Uani d . 1 C
H18 0.1431 0.6977 0.5411 0.066 Uiso calc R 1 H
C19 0.0042(2) 0.62802(12) 0.45367(15) 0.0659(6) Uani d . 1 C
H19 -0.0938 0.6536 0.4553 0.079 Uiso calc R 1 H
C20 0.0066(3) 0.56452(13) 0.40133(15) 0.0708(6) Uani d . 1 C
H20 -0.0897 0.5466 0.3675 0.085 Uiso calc R 1 H
C21 0.1511(3) 0.52687(12) 0.39850(14) 0.0704(6) Uani d . 1 C
H21 0.1524 0.4831 0.3634 0.084 Uiso calc R 1 H
C22 0.2945(2) 0.55355(10) 0.44741(13) 0.0564(5) Uani d . 1 C
H22 0.3924 0.5280 0.4444 0.068 Uiso calc R 1 H
C23 0.4534(3) 0.70291(14) 0.33102(14) 0.0899(8) Uani d . 1 C
H23A 0.4585 0.7319 0.2700 0.108 Uiso calc R 1 H
H23B 0.3408 0.6904 0.3398 0.108 Uiso calc R 1 H
H23C 0.5166 0.6596 0.3241 0.108 Uiso calc R 1 H
C24 0.4117(2) 0.80771(12) 0.45096(17) 0.0795(7) Uani d . 1 C
H24A 0.4606 0.8329 0.5103 0.095 Uiso calc R 1 H
H24B 0.3059 0.7893 0.4660 0.095 Uiso calc R 1 H
H24C 0.3988 0.8403 0.3933 0.095 Uiso calc R 1 H
H1N 0.685(2) 0.7914(10) 0.3418(14) 0.070(6) Uiso d . 1 H

loop_
_atom_site_aniso_label
_atom_site_aniso_U_11
_atom_site_aniso_U_22
_atom_site_aniso_U_33
_atom_site_aniso_U_12
_atom_site_aniso_U_13
_atom_site_aniso_U_23
N1 0.0497(10) 0.0727(11) 0.0351(8) -0.0045(8) 0.0021(7) 0.0071(8)
N2 0.0418(8) 0.0535(9) 0.0324(7) 0.0037(7) 0.0010(6) 0.0015(6)
N3 0.0520(9) 0.0564(9) 0.0331(7) 0.0029(8) 0.0020(6) -0.0011(7)
C1 0.0407(10) 0.0589(11) 0.0411(10) 0.0034(9) 0.0043(8) -0.0048(8)
C2 0.0527(12) 0.0795(14) 0.0454(10) -0.0026(11) 0.0019(9) -0.0059(10)
C3 0.0512(12) 0.0855(15) 0.0638(13) -0.0097(12) -0.0014(10) -0.0128(11)
C4 0.0513(12) 0.0761(15) 0.0764(15) -0.0104(11) 0.0101(11) -0.0009(12)
C5 0.0514(11) 0.0734(14) 0.0562(12) -0.0041(11) 0.0087(10) 0.0050(10)
C6 0.0400(10) 0.0603(11) 0.0432(10) 0.0040(9) 0.0062(8) -0.0032(9)
C7 0.0465(10) 0.0660(12) 0.0403(10) -0.0036(10) -0.0016(8) 0.0122(9)
C8 0.0425(10) 0.0550(11) 0.0332(9) 0.0056(9) 0.0038(8) -0.0032(8)
C9 0.0530(11) 0.0479(10) 0.0339(9) 0.0027(9) 0.0034(8) -0.0020(8)
C10 0.0484(10) 0.0443(10) 0.0352(9) 0.0019(8) 0.0048(8) -0.0016(7)
C11 0.0706(13) 0.0502(11) 0.0333(9) -0.0043(10) 0.0023(9) -0.0050(8)
C12 0.0887(16) 0.0730(14) 0.0455(11) 0.0133(13) 0.0067(11) 0.0106(10)
C13 0.119(2) 0.0839(17) 0.0618(14) 0.0116(16) 0.0048(14) 0.0244(13)
C14 0.145(3) 0.0772(17) 0.0569(14) -0.0273(18) 0.0024(16) 0.0160(12)
C15 0.1085(19) 0.0946(18) 0.0503(12) -0.0472(15) -0.0014(13) 0.0052(12)
C16 0.0849(16) 0.0769(15) 0.0444(11) -0.0250(13) -0.0064(11) 0.0050(10)
C17 0.0514(11) 0.0459(10) 0.0335(9) 0.0008(9) 0.0026(8) 0.0018(8)
C18 0.0554(12) 0.0506(11) 0.0599(11) 0.0011(10) 0.0024(9) -0.0056(9)
C19 0.0536(13) 0.0732(15) 0.0700(13) 0.0014(11) -0.0013(11) -0.0038(11)
C20 0.0621(14) 0.0895(17) 0.0593(12) -0.0190(13) -0.0050(11) -0.0087(12)
C21 0.0863(16) 0.0674(14) 0.0574(12) -0.0143(13) 0.0050(12) -0.0204(11)
C22 0.0633(13) 0.0549(12) 0.0504(11) 0.0048(10) 0.0009(9) -0.0073(9)
C23 0.0999(17) 0.125(2) 0.0419(11) -0.0479(16) -0.0150(11) 0.0185(12)
C24 0.0552(13) 0.0813(16) 0.1033(17) 0.0122(12) 0.0133(12) 0.0396(13)

loop_
_atom_type_symbol
_atom_type_description
_atom_type_scat_dispersion_real
_atom_type_scat_dispersion_imag
_atom_type_scat_source
C C 0.0033 0.0000 'International Tables Vol C Tables 4.2.6.8 and 6.1.1.4'
H H 0.0000 0.0000 'International Tables Vol C Tables 4.2.6.8 and 6.1.1.4'
N N 0.0061 0.0000 'International Tables Vol C Tables 4.2.6.8 and 6.1.1.4'

loop_
_geom_angle_atom_site_label_1
_geom_angle_atom_site_label_2
_geom_angle_atom_site_label_3
_geom_angle
_geom_angle_publ_flag
C6 N1 C7 120.62(14) y
C6 N1 H1N 115.7(12) ?
C7 N1 H1N 111.3(12) ?
C8 N2 C10 107.00(13) y
C8 N2 C7 121.77(14) y
C10 N2 C7 130.31(13) y
C8 N3 C9 105.11(13) y
C2 C1 C6 119.58(17) ?
C2 C1 C8 123.45(16) ?
C6 C1 C8 116.95(15) ?
C3 C2 C1 120.45(18) ?
C3 C2 H2 119.8 ?
C1 C2 H2 119.8 ?
C2 C3 C4 119.45(19) ?
C2 C3 H3 120.3 ?
C4 C3 H3 120.3 ?
C5 C4 C3 121.25(19) ?
C5 C4 H4 119.4 ?
C3 C4 H4 119.4 ?
C4 C5 C6 119.91(18) ?
C4 C5 H5 120.0 ?
C6 C5 H5 120.0 ?
N1 C6 C5 122.29(16) y
N1 C6 C1 118.19(17) y
C5 C6 C1 119.34(16) ?
N1 C7 N2 105.71(13) y
N1 C7 C23 106.98(15) y
N2 C7 C23 112.12(16) y
N1 C7 C24 112.39(16) y
N2 C7 C24 107.24(14) y
C23 C7 C24 112.28(17) ?
N3 C8 N2 111.56(15) y
N3 C8 C1 128.48(15) y
N2 C8 C1 119.94(14) y
C10 C9 N3 111.01(15) ?
C10 C9 C11 128.69(16) ?
N3 C9 C11 120.30(14) y
C9 C10 N2 105.26(14) y
C9 C10 C17 129.91(16) ?
N2 C10 C17 124.83(13) y
C12 C11 C16 118.12(18) ?
C12 C11 C9 120.21(18) ?
C16 C11 C9 121.64(17) ?
C11 C12 C13 120.5(2) ?
C11 C12 H12 119.7 ?
C13 C12 H12 119.7 ?
C14 C13 C12 120.4(2) ?
C14 C13 H13 119.8 ?
C12 C13 H13 119.8 ?
C15 C14 C13 119.9(2) ?
C15 C14 H14 120.1 ?
C13 C14 H14 120.1 ?
C14 C15 C16 120.0(2) ?
C14 C15 H15 120.0 ?
C16 C15 H15 120.0 ?
C15 C16 C11 121.0(2) ?
C15 C16 H16 119.5 ?
C11 C16 H16 119.5 ?
C18 C17 C22 118.35(17) ?
C18 C17 C10 120.77(15) ?
C22 C17 C10 120.86(16) ?
C19 C18 C17 120.77(18) ?
C19 C18 H18 119.6 ?
C17 C18 H18 119.6 ?
C20 C19 C18 120.3(2) ?
C20 C19 H19 119.9 ?
C18 C19 H19 119.9 ?
C19 C20 C21 119.91(19) ?
C19 C20 H20 120.0 ?
C21 C20 H20 120.0 ?
C20 C21 C22 120.29(19) ?
C20 C21 H21 119.9 ?
C22 C21 H21 119.9 ?
C21 C22 C17 120.40(18) ?
C21 C22 H22 119.8 ?
C17 C22 H22 119.8 ?
C7 C23 H23A 109.5 ?
C7 C23 H23B 109.5 ?
H23A C23 H23B 109.5 ?
C7 C23 H23C 109.5 ?
H23A C23 H23C 109.5 ?
H23B C23 H23C 109.5 ?
C7 C24 H24A 109.5 ?
C7 C24 H24B 109.5 ?
H24A C24 H24B 109.5 ?
C7 C24 H24C 109.5 ?
H24A C24 H24C 109.5 ?
H24B C24 H24C 109.5 ?

loop_
_geom_bond_atom_site_label_1
_geom_bond_atom_site_label_2
_geom_bond_distance
_geom_bond_publ_flag
N1 C6 1.385(2) y
N1 C7 1.454(2) y
N1 H1N 0.883(18) ?
N2 C8 1.3714(19) y
N2 C10 1.389(2) y
N2 C7 1.492(2) y
N3 C8 1.326(2) y
N3 C9 1.382(2) y
C1 C2 1.395(2) ?
C1 C6 1.404(2) ?
C1 C8 1.454(2) y
C2 C3 1.380(3) ?
C2 H2 0.9300 ?
C3 C4 1.380(3) ?
C3 H3 0.9300 ?
C4 C5 1.378(2) ?
C4 H4 0.9300 ?
C5 C6 1.391(2) ?
C5 H5 0.9300 ?
C7 C23 1.514(2) ?
C7 C24 1.528(3) ?
C9 C10 1.369(2) y
C9 C11 1.480(2) y
C10 C17 1.482(2) y
C11 C12 1.380(2) ?
C11 C16 1.390(3) ?
C12 C13 1.392(3) ?
C12 H12 0.9300 ?
C13 C14 1.374(3) ?
C13 H13 0.9300 ?
C14 C15 1.363(3) ?
C14 H14 0.9300 ?
C15 C16 1.388(3) ?
C15 H15 0.9300 ?
C16 H16 0.9300 ?
C17 C18 1.379(2) ?
C17 C22 1.385(2) ?
C18 C19 1.379(2) ?
C18 H18 0.9300 ?
C19 C20 1.359(3) ?
C19 H19 0.9300 ?
C20 C21 1.370(3) ?
C20 H20 0.9300 ?
C21 C22 1.377(2) ?
C21 H21 0.9300 ?
C22 H22 0.9300 ?
C23 H23A 0.9600 ?
C23 H23B 0.9600 ?
C23 H23C 0.9600 ?
C24 H24A 0.9600 ?
C24 H24B 0.9600 ?
C24 H24C 0.9600 ?

loop_
_geom_hbond_atom_site_label_D
_geom_hbond_atom_site_label_H
_geom_hbond_atom_site_label_A
_geom_hbond_site_symmetry_A
_geom_hbond_distance_DH
_geom_hbond_distance_HA
_geom_hbond_distance_DA
_geom_hbond_angle_DHA
N1 H1N N3 4_575 0.883(18) 2.260(19) 3.133(2) 169.5(17)

loop_
_geom_torsion_atom_site_label_1
_geom_torsion_atom_site_label_2
_geom_torsion_atom_site_label_3
_geom_torsion_atom_site_label_4
_geom_torsion
_geom_torsion_publ_flag
C6 C1 C2 C3 -0.7(3) ?
C8 C1 C2 C3 177.47(17) ?
C1 C2 C3 C4 -0.7(3) ?
C2 C3 C4 C5 1.1(3) ?
C3 C4 C5 C6 -0.1(3) ?
C7 N1 C6 C5 -150.22(17) y
C7 N1 C6 C1 34.7(2) y
C4 C5 C6 N1 -176.38(17) y
C4 C5 C6 C1 -1.3(3) ?
C2 C1 C6 N1 176.95(16) y
C8 C1 C6 N1 -1.3(2) y
C2 C1 C6 C5 1.7(3) ?
C8 C1 C6 C5 -176.58(15) ?
C6 N1 C7 N2 -48.1(2) y
C6 N1 C7 C23 -167.78(17) y
C6 N1 C7 C24 68.5(2) y
C8 N2 C7 N1 33.2(2) y
C10 N2 C7 N1 -159.28(15) y
C8 N2 C7 C23 149.38(16) y
C10 N2 C7 C23 -43.1(2) y
C8 N2 C7 C24 -86.93(18) y
C10 N2 C7 C24 80.6(2) ?
C9 N3 C8 N2 -1.72(18) y
C9 N3 C8 C1 176.59(16) y
C10 N2 C8 N3 2.48(18) y
C7 N2 C8 N3 172.58(14) y
C10 N2 C8 C1 -176.00(14) ?
C7 N2 C8 C1 -5.9(2) ?
C2 C1 C8 N3 -8.6(3) ?
C6 C1 C8 N3 169.57(16) y
C2 C1 C8 N2 169.55(16) ?
C6 C1 C8 N2 -12.2(2) y
C8 N3 C9 C10 0.32(18) ?
C8 N3 C9 C11 -179.98(15) ?
N3 C9 C10 N2 1.15(18) ?
C11 C9 C10 N2 -178.53(16) ?
N3 C9 C10 C17 -178.14(16) ?
C11 C9 C10 C17 2.2(3) ?
C8 N2 C10 C9 -2.12(17) ?
C7 N2 C10 C9 -171.07(16) y
C8 N2 C10 C17 177.22(15) ?
C7 N2 C10 C17 8.3(3) y
C10 C9 C11 C12 146.88(19) ?
N3 C9 C11 C12 -32.8(2) ?
C10 C9 C11 C16 -35.1(3) ?
N3 C9 C11 C16 145.22(17) ?
C16 C11 C12 C13 1.8(3) ?
C9 C11 C12 C13 179.87(18) ?
C11 C12 C13 C14 -1.4(3) ?
C12 C13 C14 C15 -0.2(4) ?
C13 C14 C15 C16 1.3(4) ?
C14 C15 C16 C11 -0.8(3) ?
C12 C11 C16 C15 -0.8(3) ?
C9 C11 C16 C15 -178.78(17) ?
C9 C10 C17 C18 96.0(2) ?
N2 C10 C17 C18 -83.2(2) ?
C9 C10 C17 C22 -82.1(2) ?
N2 C10 C17 C22 98.8(2) ?
C22 C17 C18 C19 -1.2(3) ?
C10 C17 C18 C19 -179.27(16) ?
C17 C18 C19 C20 1.3(3) ?
C18 C19 C20 C21 -0.3(3) ?
C19 C20 C21 C22 -0.8(3) ?
C20 C21 C22 C17 0.9(3) ?
C18 C17 C22 C21 0.1(3) ?
C10 C17 C22 C21 178.20(16) ?

loop_
_cod_related_entry_id
_cod_related_entry_database
_cod_related_entry_code
1 ChemSpider 10597880
